data_7001594
loop_
_publ_author_name
'Zhang, Congying'
'Zhao, Yang'
'Li, Bin'
'Song, Haibin'
'Xu, Shansheng'
'Wang, Baiquan'

_publ_section_title
;
 The intramolecular sp2 and sp3 C--H bond activation of
 (p-cymene)ruthenium(ii) N-heterocyclic carbene complexes
;
_journal_issue 26
_journal_name_full 'Dalton Transactions'
_journal_page_first 5182
_journal_page_last 5189
_journal_paper_doi 10.1039/b818091a
_journal_year 2009
_chemical_formula_sum 'C19 H30 I2 N2 Ru'
_chemical_formula_weight 641.32
_chemical_name_systematic
;
?
;
_space_group_IT_number 14
_symmetry_cell_setting monoclinic
_symmetry_space_group_name_Hall '-P 2yn'
_symmetry_space_group_name_H-M 'P 1 21/n 1'
_atom_sites_solution_hydrogens geom
_atom_sites_solution_primary direct
_atom_sites_solution_secondary difmap
_audit_creation_method SHELXL-97
_cell_angle_alpha 90.00
_cell_angle_beta 99.91(3)
_cell_angle_gamma 90.00
_cell_formula_units_Z 4
_cell_length_a 8.7376(17)
_cell_length_b 14.070(3)
_cell_length_c 17.591(4)
_cell_measurement_reflns_used 6441
_cell_measurement_temperature 113(2)
_cell_measurement_theta_max 27.904
_cell_measurement_theta_min 1.175
_cell_volume 2130.3(8)
_computing_cell_refinement crystalclear
_computing_data_collection crystalclear
_computing_data_reduction crystalclear
_computing_molecular_graphics 'Bruker SHELXTL'
_computing_publication_material 'Bruker SHELXTL'
_computing_structure_refinement 'SHELXL-97 (Sheldrick, 1997)'
_computing_structure_solution 'SHELXS-97 (Sheldrick, 1990)'
_diffrn_ambient_temperature 113(2)
_diffrn_measured_fraction_theta_full 0.995
_diffrn_measured_fraction_theta_max 0.995
_diffrn_measurement_device_type 'rigaku saturn'
_diffrn_measurement_method '\w scans'
_diffrn_radiation_monochromator confocal
_diffrn_radiation_source 'rotating anode'
_diffrn_radiation_type MoK\a
_diffrn_radiation_wavelength 0.71073
_diffrn_reflns_av_R_equivalents 0.0320
_diffrn_reflns_av_sigmaI/netI 0.0343
_diffrn_reflns_limit_h_max 11
_diffrn_reflns_limit_h_min -11
_diffrn_reflns_limit_k_max 18
_diffrn_reflns_limit_k_min -18
_diffrn_reflns_limit_l_max 14
_diffrn_reflns_limit_l_min -23
_diffrn_reflns_number 15091
_diffrn_reflns_theta_full 27.88
_diffrn_reflns_theta_max 27.88
_diffrn_reflns_theta_min 1.86
_exptl_absorpt_coefficient_mu 3.638
_exptl_absorpt_correction_T_max 0.8681
_exptl_absorpt_correction_T_min 0.7595
_exptl_absorpt_correction_type multi-scan
_exptl_absorpt_process_details crystalclear
_exptl_crystal_colour black-red
_exptl_crystal_density_diffrn 2.000
_exptl_crystal_density_method 'not measured'
_exptl_crystal_description block
_exptl_crystal_F_000 1232
_exptl_crystal_size_max 0.08
_exptl_crystal_size_mid 0.06
_exptl_crystal_size_min 0.04
_refine_diff_density_max 0.612
_refine_diff_density_min -0.687
_refine_diff_density_rms 0.109
_refine_ls_extinction_method none
_refine_ls_goodness_of_fit_ref 1.020
_refine_ls_hydrogen_treatment constr
_refine_ls_matrix_type full
_refine_ls_number_parameters 224
_refine_ls_number_reflns 5063
_refine_ls_number_restraints 0
_refine_ls_restrained_S_all 1.020
_refine_ls_R_factor_all 0.0236
_refine_ls_R_factor_gt 0.0192
_refine_ls_shift/su_max 0.002
_refine_ls_shift/su_mean 0.000
_refine_ls_structure_factor_coef Fsqd
_refine_ls_weighting_details 'calc w=1/[\s^2^(Fo^2^)+(0.0185P)^2^+0.0000P] where P=(Fo^2^+2Fc^2^)/3'
_refine_ls_weighting_scheme calc
_refine_ls_wR_factor_gt 0.0445
_refine_ls_wR_factor_ref 0.0455
_reflns_number_gt 4312
_reflns_number_total 5063
_reflns_threshold_expression >2sigma(I)
_cod_data_source_file b818091a.txt
_cod_data_source_block r080210b
_cod_depositor_comments
;
The following automatic conversions were performed:
'_symmetry_cell_setting' value 'Monoclinic' changed to 'monoclinic'
according to '/home/saulius/struct/CIF-dictionaries/cif_core.dic'
dictionary named 'cif_core.dic' version 2.4.1 from
2010-06-29.

'_exptl_absorpt_correction_type' value 'MULTI-SCAN' changed
to 'multi-scan' according to
'/home/saulius/struct/CIF-dictionaries/cif_core.dic' dictionary named
'cif_core.dic' version 2.4.1 from
2010-06-29.

'_refine_ls_hydrogen_treatment' value 'CONSTR' changed to
'constr' according to '/home/saulius/struct/CIF-dictionaries/cif_core.dic'
dictionary named 'cif_core.dic' version 2.4.1 from 2010-06-29.

Automatic conversion script
Id: cif_fix_enum 1527 2010-12-29 10:47:43Z saulius 
;
_cod_original_cell_volume 2130.4(7)
_cod_original_sg_symbol_H-M P2(1)/n
_cod_database_code 7001594

loop_
_symmetry_equiv_pos_as_xyz
'x, y, z'
'-x+1/2, y+1/2, -z+1/2'
'-x, -y, -z'
'x-1/2, -y-1/2, z-1/2'

loop_
_atom_site_label
_atom_site_type_symbol
_atom_site_fract_x
_atom_site_fract_y
_atom_site_fract_z
_atom_site_U_iso_or_equiv
_atom_site_adp_type
_atom_site_occupancy
_atom_site_symmetry_multiplicity
_atom_site_calc_flag
_atom_site_refinement_flags
_atom_site_disorder_assembly
_atom_site_disorder_group
Ru1 Ru 0.33855(2) 0.017291(12) 0.711715(10) 0.00913(5) Uani 1 1 d . . .
I1 I 0.445451(18) -0.110163(10) 0.827386(8) 0.01359(5) Uani 1 1 d . . .
I2 I 0.512915(18) -0.089744(10) 0.628096(8) 0.01464(5) Uani 1 1 d . . .
N1 N 0.5640(2) 0.15333(13) 0.81893(11) 0.0132(4) Uani 1 1 d . . .
N2 N 0.6060(2) 0.16451(13) 0.70257(10) 0.0127(4) Uani 1 1 d . . .
C1 C 0.2212(3) 0.08981(17) 0.52698(14) 0.0199(5) Uani 1 1 d . . .
H1A H 0.2590 0.1538 0.5262 0.030 Uiso 1 1 calc R . .
H1B H 0.1285 0.0832 0.4892 0.030 Uiso 1 1 calc R . .
H1C H 0.2989 0.0466 0.5153 0.030 Uiso 1 1 calc R . .
C2 C 0.1855(3) 0.06770(16) 0.60559(13) 0.0147(5) Uani 1 1 d . . .
C3 C 0.1931(3) 0.13627(16) 0.66416(13) 0.0150(5) Uani 1 1 d . . .
H3 H 0.2252 0.1976 0.6550 0.018 Uiso 1 1 calc R . .
C4 C 0.1531(3) 0.11424(16) 0.73710(14) 0.0149(5) Uani 1 1 d . . .
H4 H 0.1567 0.1615 0.7743 0.018 Uiso 1 1 calc R . .
C5 C 0.1080(3) 0.02151(16) 0.75336(13) 0.0142(5) Uani 1 1 d . . .
C6 C 0.1030(3) -0.04884(16) 0.69447(13) 0.0148(5) Uani 1 1 d . . .
H6 H 0.0735 -0.1106 0.7041 0.018 Uiso 1 1 calc R . .
C7 C 0.1414(3) -0.02673(16) 0.62300(13) 0.0159(5) Uani 1 1 d . . .
H7 H 0.1384 -0.0741 0.5859 0.019 Uiso 1 1 calc R . .
C8 C 0.0488(3) -0.00677(17) 0.82641(14) 0.0188(5) Uani 1 1 d . . .
H8 H 0.0907 -0.0697 0.8421 0.023 Uiso 1 1 calc R . .
C9 C 0.0917(3) 0.0604(2) 0.89419(15) 0.0318(7) Uani 1 1 d . . .
H9A H 0.2026 0.0623 0.9091 0.048 Uiso 1 1 calc R . .
H9B H 0.0458 0.0384 0.9368 0.048 Uiso 1 1 calc R . .
H9C H 0.0537 0.1229 0.8796 0.048 Uiso 1 1 calc R . .
C10 C -0.1281(3) -0.01510(17) 0.80511(15) 0.0213(5) Uani 1 1 d . . .
H10A H -0.1719 0.0465 0.7919 0.032 Uiso 1 1 calc R . .
H10B H -0.1691 -0.0400 0.8483 0.032 Uiso 1 1 calc R . .
H10C H -0.1542 -0.0571 0.7618 0.032 Uiso 1 1 calc R . .
C11 C 0.5184(3) 0.11509(14) 0.74721(13) 0.0109(4) Uani 1 1 d . . .
C12 C 0.6774(3) 0.22198(16) 0.81857(14) 0.0169(5) Uani 1 1 d . . .
H12 H 0.7266 0.2567 0.8608 0.020 Uiso 1 1 calc R . .
C13 C 0.7029(3) 0.22898(16) 0.74618(13) 0.0163(5) Uani 1 1 d . . .
H13 H 0.7729 0.2697 0.7284 0.020 Uiso 1 1 calc R . .
C14 C 0.5995(3) 0.15859(16) 0.61845(13) 0.0153(5) Uani 1 1 d . . .
H14 H 0.5241 0.1094 0.5979 0.018 Uiso 1 1 calc R . .
C15 C 0.5460(3) 0.25285(16) 0.58026(14) 0.0217(6) Uani 1 1 d . . .
H15A H 0.4505 0.2719 0.5958 0.033 Uiso 1 1 calc R . .
H15B H 0.5301 0.2456 0.5252 0.033 Uiso 1 1 calc R . .
H15C H 0.6239 0.3004 0.5958 0.033 Uiso 1 1 calc R . .
C16 C 0.7582(3) 0.13050(18) 0.60016(14) 0.0221(6) Uani 1 1 d . . .
H16A H 0.8338 0.1776 0.6205 0.033 Uiso 1 1 calc R . .
H16B H 0.7523 0.1263 0.5453 0.033 Uiso 1 1 calc R . .
H16C H 0.7884 0.0700 0.6232 0.033 Uiso 1 1 calc R . .
C17 C 0.5048(3) 0.13011(16) 0.89081(13) 0.0157(5) Uani 1 1 d . . .
H17 H 0.4269 0.0797 0.8793 0.019 Uiso 1 1 calc R . .
C18 C 0.6354(3) 0.09418(18) 0.95221(14) 0.0241(6) Uani 1 1 d . . .
H18A H 0.6809 0.0386 0.9336 0.036 Uiso 1 1 calc R . .
H18B H 0.5949 0.0784 0.9980 0.036 Uiso 1 1 calc R . .
H18C H 0.7131 0.1427 0.9639 0.036 Uiso 1 1 calc R . .
C19 C 0.4259(3) 0.21813(17) 0.91855(15) 0.0233(6) Uani 1 1 d . . .
H19A H 0.5010 0.2681 0.9306 0.035 Uiso 1 1 calc R . .
H19B H 0.3837 0.2023 0.9638 0.035 Uiso 1 1 calc R . .
H19C H 0.3438 0.2390 0.8786 0.035 Uiso 1 1 calc R . .

loop_
_atom_site_aniso_label
_atom_site_aniso_U_11
_atom_site_aniso_U_22
_atom_site_aniso_U_33
_atom_site_aniso_U_23
_atom_site_aniso_U_13
_atom_site_aniso_U_12
Ru1 0.00998(10) 0.00784(9) 0.01030(9) -0.00065(6) 0.00379(7) -0.00013(7)
I1 0.01733(9) 0.01116(8) 0.01342(8) 0.00234(5) 0.00589(6) 0.00120(6)
I2 0.01786(9) 0.01391(8) 0.01337(8) -0.00157(6) 0.00616(6) 0.00418(6)
N1 0.0145(11) 0.0133(9) 0.0131(10) -0.0012(7) 0.0057(8) -0.0030(8)
N2 0.0140(11) 0.0130(9) 0.0116(9) 0.0006(7) 0.0040(8) -0.0033(8)
C1 0.0193(14) 0.0235(13) 0.0155(12) 0.0029(10) -0.0011(10) 0.0017(11)
C2 0.0117(12) 0.0170(11) 0.0144(11) 0.0024(9) -0.0003(9) 0.0026(9)
C3 0.0122(12) 0.0123(11) 0.0209(12) 0.0022(9) 0.0043(9) 0.0051(9)
C4 0.0112(12) 0.0161(11) 0.0182(12) -0.0021(9) 0.0047(9) 0.0037(9)
C5 0.0094(12) 0.0155(11) 0.0183(12) 0.0020(9) 0.0037(9) 0.0016(9)
C6 0.0103(12) 0.0121(11) 0.0219(12) -0.0004(9) 0.0023(9) -0.0032(9)
C7 0.0115(13) 0.0168(11) 0.0182(12) -0.0038(9) -0.0004(9) 0.0009(10)
C8 0.0138(13) 0.0216(12) 0.0232(13) 0.0057(10) 0.0092(10) 0.0028(10)
C9 0.0283(17) 0.0542(18) 0.0160(13) -0.0030(13) 0.0123(12) -0.0109(14)
C10 0.0147(14) 0.0227(13) 0.0290(14) 0.0004(11) 0.0106(11) -0.0013(10)
C11 0.0137(12) 0.0094(10) 0.0110(10) 0.0004(8) 0.0061(8) 0.0023(9)
C12 0.0199(14) 0.0145(11) 0.0169(12) -0.0047(9) 0.0048(10) -0.0065(10)
C13 0.0183(14) 0.0125(11) 0.0189(12) -0.0015(9) 0.0059(10) -0.0065(10)
C14 0.0194(13) 0.0145(11) 0.0133(11) -0.0006(9) 0.0066(9) -0.0039(10)
C15 0.0336(17) 0.0161(12) 0.0157(12) 0.0019(10) 0.0051(11) -0.0013(11)
C16 0.0224(15) 0.0266(13) 0.0204(13) -0.0029(11) 0.0119(11) -0.0051(11)
C17 0.0217(14) 0.0152(11) 0.0129(11) -0.0021(9) 0.0104(10) -0.0052(10)
C18 0.0286(16) 0.0295(14) 0.0151(13) -0.0009(10) 0.0063(11) -0.0031(12)
C19 0.0287(16) 0.0201(12) 0.0244(14) -0.0089(11) 0.0142(12) -0.0045(11)

loop_
_atom_type_symbol
_atom_type_description
_atom_type_scat_dispersion_real
_atom_type_scat_dispersion_imag
_atom_type_scat_source
C C 0.0033 0.0016 'International Tables Vol C Tables 4.2.6.8 and 6.1.1.4'
H H 0.0000 0.0000 'International Tables Vol C Tables 4.2.6.8 and 6.1.1.4'
N N 0.0061 0.0033 'International Tables Vol C Tables 4.2.6.8 and 6.1.1.4'
Ru Ru -1.2594 0.8363 'International Tables Vol C Tables 4.2.6.8 and 6.1.1.4'
I I -0.4742 1.8119 'International Tables Vol C Tables 4.2.6.8 and 6.1.1.4'

loop_
_geom_angle_atom_site_label_1
_geom_angle_atom_site_label_2
_geom_angle_atom_site_label_3
_geom_angle
_geom_angle_site_symmetry_1
_geom_angle_site_symmetry_3
_geom_angle_publ_flag
C11 Ru1 C3 88.15(9) . . ?
C11 Ru1 C7 147.95(9) . . ?
C3 Ru1 C7 67.13(9) . . ?
C11 Ru1 C2 110.64(9) . . ?
C3 Ru1 C2 37.24(8) . . ?
C7 Ru1 C2 37.77(8) . . ?
C11 Ru1 C4 94.15(9) . . ?
C3 Ru1 C4 37.66(8) . . ?
C7 Ru1 C4 78.85(9) . . ?
C2 Ru1 C4 67.52(9) . . ?
C11 Ru1 C6 159.82(8) . . ?
C3 Ru1 C6 78.75(9) . . ?
C7 Ru1 C6 36.55(8) . . ?
C2 Ru1 C6 67.07(9) . . ?
C4 Ru1 C6 66.15(9) . . ?
C11 Ru1 C5 123.32(8) . . ?
C3 Ru1 C5 67.10(8) . . ?
C7 Ru1 C5 66.75(9) . . ?
C2 Ru1 C5 79.77(9) . . ?
C4 Ru1 C5 36.57(8) . . ?
C6 Ru1 C5 37.07(8) . . ?
C11 Ru1 I2 93.61(6) . . ?
C3 Ru1 I2 123.83(6) . . ?
C7 Ru1 I2 84.53(6) . . ?
C2 Ru1 I2 91.97(6) . . ?
C4 Ru1 I2 159.49(6) . . ?
C6 Ru1 I2 106.42(6) . . ?
C5 Ru1 I2 142.81(6) . . ?
C11 Ru1 I1 93.77(7) . . ?
C3 Ru1 I1 152.31(6) . . ?
C7 Ru1 I1 117.68(6) . . ?
C2 Ru1 I1 155.45(6) . . ?
C4 Ru1 I1 114.70(6) . . ?
C6 Ru1 I1 90.94(7) . . ?
C5 Ru1 I1 89.17(6) . . ?
I2 Ru1 I1 83.660(17) . . ?
C11 N1 C12 111.43(18) . . ?
C11 N1 C17 127.71(19) . . ?
C12 N1 C17 120.85(19) . . ?
C11 N2 C13 111.30(18) . . ?
C11 N2 C14 128.01(19) . . ?
C13 N2 C14 120.61(17) . . ?
C2 C1 H1A 109.5 . . ?
C2 C1 H1B 109.5 . . ?
H1A C1 H1B 109.5 . . ?
C2 C1 H1C 109.5 . . ?
H1A C1 H1C 109.5 . . ?
H1B C1 H1C 109.5 . . ?
C3 C2 C7 117.5(2) . . ?
C3 C2 C1 122.8(2) . . ?
C7 C2 C1 119.7(2) . . ?
C3 C2 Ru1 69.92(14) . . ?
C7 C2 Ru1 70.64(13) . . ?
C1 C2 Ru1 130.59(17) . . ?
C2 C3 C4 121.6(2) . . ?
C2 C3 Ru1 72.84(13) . . ?
C4 C3 Ru1 72.78(13) . . ?
C2 C3 H3 119.2 . . ?
C4 C3 H3 119.2 . . ?
Ru1 C3 H3 127.3 . . ?
C5 C4 C3 120.5(2) . . ?
C5 C4 Ru1 73.19(13) . . ?
C3 C4 Ru1 69.56(12) . . ?
C5 C4 H4 119.8 . . ?
C3 C4 H4 119.8 . . ?
Ru1 C4 H4 130.0 . . ?
C4 C5 C6 118.1(2) . . ?
C4 C5 C8 124.3(2) . . ?
C6 C5 C8 117.4(2) . . ?
C4 C5 Ru1 70.24(13) . . ?
C6 C5 Ru1 70.39(13) . . ?
C8 C5 Ru1 136.03(17) . . ?
C7 C6 C5 121.2(2) . . ?
C7 C6 Ru1 70.68(14) . . ?
C5 C6 Ru1 72.54(13) . . ?
C7 C6 H6 119.4 . . ?
C5 C6 H6 119.4 . . ?
Ru1 C6 H6 130.0 . . ?
C6 C7 C2 121.1(2) . . ?
C6 C7 Ru1 72.78(14) . . ?
C2 C7 Ru1 71.60(14) . . ?
C6 C7 H7 119.4 . . ?
C2 C7 H7 119.4 . . ?
Ru1 C7 H7 128.5 . . ?
C9 C8 C5 115.4(2) . . ?
C9 C8 C10 110.0(2) . . ?
C5 C8 C10 106.8(2) . . ?
C9 C8 H8 108.1 . . ?
C5 C8 H8 108.1 . . ?
C10 C8 H8 108.1 . . ?
C8 C9 H9A 109.5 . . ?
C8 C9 H9B 109.5 . . ?
H9A C9 H9B 109.5 . . ?
C8 C9 H9C 109.5 . . ?
H9A C9 H9C 109.5 . . ?
H9B C9 H9C 109.5 . . ?
C8 C10 H10A 109.5 . . ?
C8 C10 H10B 109.5 . . ?
H10A C10 H10B 109.5 . . ?
C8 C10 H10C 109.5 . . ?
H10A C10 H10C 109.5 . . ?
H10B C10 H10C 109.5 . . ?
N1 C11 N2 103.05(19) . . ?
N1 C11 Ru1 128.05(15) . . ?
N2 C11 Ru1 128.49(16) . . ?
C13 C12 N1 107.0(2) . . ?
C13 C12 H12 126.5 . . ?
N1 C12 H12 126.5 . . ?
C12 C13 N2 107.15(19) . . ?
C12 C13 H13 126.4 . . ?
N2 C13 H13 126.4 . . ?
N2 C14 C15 110.46(18) . . ?
N2 C14 C16 110.3(2) . . ?
C15 C14 C16 110.7(2) . . ?
N2 C14 H14 108.5 . . ?
C15 C14 H14 108.5 . . ?
C16 C14 H14 108.5 . . ?
C14 C15 H15A 109.5 . . ?
C14 C15 H15B 109.5 . . ?
H15A C15 H15B 109.5 . . ?
C14 C15 H15C 109.5 . . ?
H15A C15 H15C 109.5 . . ?
H15B C15 H15C 109.5 . . ?
C14 C16 H16A 109.5 . . ?
C14 C16 H16B 109.5 . . ?
H16A C16 H16B 109.5 . . ?
C14 C16 H16C 109.5 . . ?
H16A C16 H16C 109.5 . . ?
H16B C16 H16C 109.5 . . ?
N1 C17 C18 110.5(2) . . ?
N1 C17 C19 109.54(18) . . ?
C18 C17 C19 111.5(2) . . ?
N1 C17 H17 108.4 . . ?
C18 C17 H17 108.4 . . ?
C19 C17 H17 108.4 . . ?
C17 C18 H18A 109.5 . . ?
C17 C18 H18B 109.5 . . ?
H18A C18 H18B 109.5 . . ?
C17 C18 H18C 109.5 . . ?
H18A C18 H18C 109.5 . . ?
H18B C18 H18C 109.5 . . ?
C17 C19 H19A 109.5 . . ?
C17 C19 H19B 109.5 . . ?
H19A C19 H19B 109.5 . . ?
C17 C19 H19C 109.5 . . ?
H19A C19 H19C 109.5 . . ?
H19B C19 H19C 109.5 . . ?

loop_
_geom_bond_atom_site_label_1
_geom_bond_atom_site_label_2
_geom_bond_distance
_geom_bond_site_symmetry_2
_geom_bond_publ_flag
Ru1 C11 2.101(2) . ?
Ru1 C3 2.180(2) . ?
Ru1 C7 2.205(3) . ?
Ru1 C2 2.217(2) . ?
Ru1 C4 2.222(2) . ?
Ru1 C6 2.232(2) . ?
Ru1 C5 2.260(2) . ?
Ru1 I2 2.7431(6) . ?
Ru1 I1 2.7521(6) . ?
N1 C11 1.366(3) . ?
N1 C12 1.385(3) . ?
N1 C17 1.483(3) . ?
N2 C11 1.376(3) . ?
N2 C13 1.380(3) . ?
N2 C14 1.473(3) . ?
C1 C2 1.502(3) . ?
C1 H1A 0.9600 . ?
C1 H1B 0.9600 . ?
C1 H1C 0.9600 . ?
C2 C3 1.405(3) . ?
C2 C7 1.431(3) . ?
C3 C4 1.421(3) . ?
C3 H3 0.9300 . ?
C4 C5 1.406(3) . ?
C4 H4 0.9300 . ?
C5 C6 1.428(3) . ?
C5 C8 1.518(3) . ?
C6 C7 1.391(3) . ?
C6 H6 0.9300 . ?
C7 H7 0.9300 . ?
C8 C9 1.517(4) . ?
C8 C10 1.531(4) . ?
C8 H8 0.9800 . ?
C9 H9A 0.9600 . ?
C9 H9B 0.9600 . ?
C9 H9C 0.9600 . ?
C10 H10A 0.9600 . ?
C10 H10B 0.9600 . ?
C10 H10C 0.9600 . ?
C12 C13 1.333(3) . ?
C12 H12 0.9300 . ?
C13 H13 0.9300 . ?
C14 C15 1.523(3) . ?
C14 C16 1.529(3) . ?
C14 H14 0.9800 . ?
C15 H15A 0.9600 . ?
C15 H15B 0.9600 . ?
C15 H15C 0.9600 . ?
C16 H16A 0.9600 . ?
C16 H16B 0.9600 . ?
C16 H16C 0.9600 . ?
C17 C18 1.517(4) . ?
C17 C19 1.537(3) . ?
C17 H17 0.9800 . ?
C18 H18A 0.9600 . ?
C18 H18B 0.9600 . ?
C18 H18C 0.9600 . ?
C19 H19A 0.9600 . ?
C19 H19B 0.9600 . ?
C19 H19C 0.9600 . ?

loop_
_geom_torsion_atom_site_label_1
_geom_torsion_atom_site_label_2
_geom_torsion_atom_site_label_3
_geom_torsion_atom_site_label_4
_geom_torsion
_geom_torsion_site_symmetry_1
_geom_torsion_site_symmetry_2
_geom_torsion_site_symmetry_3
_geom_torsion_site_symmetry_4
_geom_torsion_publ_flag
C11 Ru1 C2 C3 -56.47(15) . . . . ?
C7 Ru1 C2 C3 130.5(2) . . . . ?
C4 Ru1 C2 C3 29.39(13) . . . . ?
C6 Ru1 C2 C3 101.92(15) . . . . ?
C5 Ru1 C2 C3 65.43(14) . . . . ?
I2 Ru1 C2 C3 -151.07(13) . . . . ?
I1 Ru1 C2 C3 129.92(14) . . . . ?
C11 Ru1 C2 C7 173.05(12) . . . . ?
C3 Ru1 C2 C7 -130.5(2) . . . . ?
C4 Ru1 C2 C7 -101.09(14) . . . . ?
C6 Ru1 C2 C7 -28.56(13) . . . . ?
C5 Ru1 C2 C7 -65.05(13) . . . . ?
I2 Ru1 C2 C7 78.45(12) . . . . ?
I1 Ru1 C2 C7 -0.6(2) . . . . ?
C11 Ru1 C2 C1 60.1(2) . . . . ?
C3 Ru1 C2 C1 116.5(3) . . . . ?
C7 Ru1 C2 C1 -113.0(3) . . . . ?
C4 Ru1 C2 C1 145.9(2) . . . . ?
C6 Ru1 C2 C1 -141.6(2) . . . . ?
C5 Ru1 C2 C1 -178.0(2) . . . . ?
I2 Ru1 C2 C1 -34.5(2) . . . . ?
I1 Ru1 C2 C1 -113.6(2) . . . . ?
C7 C2 C3 C4 -2.4(4) . . . . ?
C1 C2 C3 C4 177.6(2) . . . . ?
Ru1 C2 C3 C4 -56.3(2) . . . . ?
C7 C2 C3 Ru1 54.0(2) . . . . ?
C1 C2 C3 Ru1 -126.1(2) . . . . ?
C11 Ru1 C3 C2 128.69(14) . . . . ?
C7 Ru1 C3 C2 -30.37(13) . . . . ?
C4 Ru1 C3 C2 -132.1(2) . . . . ?
C6 Ru1 C3 C2 -66.75(14) . . . . ?
C5 Ru1 C3 C2 -103.70(15) . . . . ?
I2 Ru1 C3 C2 35.59(15) . . . . ?
I1 Ru1 C3 C2 -136.71(13) . . . . ?
C11 Ru1 C3 C4 -99.22(15) . . . . ?
C7 Ru1 C3 C4 101.72(15) . . . . ?
C2 Ru1 C3 C4 132.1(2) . . . . ?
C6 Ru1 C3 C4 65.34(14) . . . . ?
C5 Ru1 C3 C4 28.39(14) . . . . ?
I2 Ru1 C3 C4 167.68(11) . . . . ?
I1 Ru1 C3 C4 -4.6(2) . . . . ?
C2 C3 C4 C5 1.6(4) . . . . ?
Ru1 C3 C4 C5 -54.7(2) . . . . ?
C2 C3 C4 Ru1 56.4(2) . . . . ?
C11 Ru1 C4 C5 -145.76(15) . . . . ?
C3 Ru1 C4 C5 132.7(2) . . . . ?
C7 Ru1 C4 C5 65.82(15) . . . . ?
C2 Ru1 C4 C5 103.60(16) . . . . ?
C6 Ru1 C4 C5 29.74(14) . . . . ?
I2 Ru1 C4 C5 102.29(19) . . . . ?
I1 Ru1 C4 C5 -49.68(15) . . . . ?
C11 Ru1 C4 C3 81.56(15) . . . . ?
C7 Ru1 C4 C3 -66.86(14) . . . . ?
C2 Ru1 C4 C3 -29.08(14) . . . . ?
C6 Ru1 C4 C3 -102.94(16) . . . . ?
C5 Ru1 C4 C3 -132.7(2) . . . . ?
I2 Ru1 C4 C3 -30.4(3) . . . . ?
I1 Ru1 C4 C3 177.64(12) . . . . ?
C3 C4 C5 C6 -0.4(4) . . . . ?
Ru1 C4 C5 C6 -53.4(2) . . . . ?
C3 C4 C5 C8 -174.0(2) . . . . ?
Ru1 C4 C5 C8 132.9(2) . . . . ?
C3 C4 C5 Ru1 53.1(2) . . . . ?
C11 Ru1 C5 C4 42.18(18) . . . . ?
C3 Ru1 C5 C4 -29.18(14) . . . . ?
C7 Ru1 C5 C4 -103.06(16) . . . . ?
C2 Ru1 C5 C4 -65.87(15) . . . . ?
C6 Ru1 C5 C4 -131.2(2) . . . . ?
I2 Ru1 C5 C4 -145.49(12) . . . . ?
I1 Ru1 C5 C4 136.15(14) . . . . ?
C11 Ru1 C5 C6 173.37(13) . . . . ?
C3 Ru1 C5 C6 102.00(15) . . . . ?
C7 Ru1 C5 C6 28.13(13) . . . . ?
C2 Ru1 C5 C6 65.31(14) . . . . ?
C4 Ru1 C5 C6 131.2(2) . . . . ?
I2 Ru1 C5 C6 -14.31(19) . . . . ?
I1 Ru1 C5 C6 -92.67(13) . . . . ?
C11 Ru1 C5 C8 -77.1(2) . . . . ?
C3 Ru1 C5 C8 -148.5(3) . . . . ?
C7 Ru1 C5 C8 137.6(3) . . . . ?
C2 Ru1 C5 C8 174.8(2) . . . . ?
C4 Ru1 C5 C8 -119.3(3) . . . . ?
C6 Ru1 C5 C8 109.5(3) . . . . ?
I2 Ru1 C5 C8 95.2(2) . . . . ?
I1 Ru1 C5 C8 16.8(2) . . . . ?
C4 C5 C6 C7 0.0(4) . . . . ?
C8 C5 C6 C7 174.1(2) . . . . ?
Ru1 C5 C6 C7 -53.4(2) . . . . ?
C4 C5 C6 Ru1 53.4(2) . . . . ?
C8 C5 C6 Ru1 -132.5(2) . . . . ?
C11 Ru1 C6 C7 117.1(2) . . . . ?
C3 Ru1 C6 C7 66.59(14) . . . . ?
C2 Ru1 C6 C7 29.45(13) . . . . ?
C4 Ru1 C6 C7 103.97(15) . . . . ?
C5 Ru1 C6 C7 133.3(2) . . . . ?
I2 Ru1 C6 C7 -55.63(13) . . . . ?
I1 Ru1 C6 C7 -139.30(13) . . . . ?
C11 Ru1 C6 C5 -16.3(3) . . . . ?
C3 Ru1 C6 C5 -66.74(14) . . . . ?
C7 Ru1 C6 C5 -133.3(2) . . . . ?
C2 Ru1 C6 C5 -103.88(15) . . . . ?
C4 Ru1 C6 C5 -29.36(13) . . . . ?
I2 Ru1 C6 C5 171.04(12) . . . . ?
I1 Ru1 C6 C5 87.37(13) . . . . ?
C5 C6 C7 C2 -0.8(4) . . . . ?
Ru1 C6 C7 C2 -55.0(2) . . . . ?
C5 C6 C7 Ru1 54.2(2) . . . . ?
C3 C2 C7 C6 1.9(3) . . . . ?
C1 C2 C7 C6 -178.0(2) . . . . ?
Ru1 C2 C7 C6 55.6(2) . . . . ?
C3 C2 C7 Ru1 -53.6(2) . . . . ?
C1 C2 C7 Ru1 126.4(2) . . . . ?
C11 Ru1 C7 C6 -144.63(15) . . . . ?
C3 Ru1 C7 C6 -102.34(15) . . . . ?
C2 Ru1 C7 C6 -132.3(2) . . . . ?
C4 Ru1 C7 C6 -64.77(14) . . . . ?
C5 Ru1 C7 C6 -28.50(13) . . . . ?
I2 Ru1 C7 C6 127.31(13) . . . . ?
I1 Ru1 C7 C6 47.42(14) . . . . ?
C11 Ru1 C7 C2 -12.3(2) . . . . ?
C3 Ru1 C7 C2 29.98(13) . . . . ?
C4 Ru1 C7 C2 67.55(13) . . . . ?
C6 Ru1 C7 C2 132.3(2) . . . . ?
C5 Ru1 C7 C2 103.81(14) . . . . ?
I2 Ru1 C7 C2 -100.37(12) . . . . ?
I1 Ru1 C7 C2 179.74(11) . . . . ?
C4 C5 C8 C9 -20.6(4) . . . . ?
C6 C5 C8 C9 165.7(2) . . . . ?
Ru1 C5 C8 C9 76.2(3) . . . . ?
C4 C5 C8 C10 102.0(3) . . . . ?
C6 C5 C8 C10 -71.7(3) . . . . ?
Ru1 C5 C8 C10 -161.24(18) . . . . ?
C12 N1 C11 N2 -1.3(2) . . . . ?
C17 N1 C11 N2 177.8(2) . . . . ?
C12 N1 C11 Ru1 -174.40(16) . . . . ?
C17 N1 C11 Ru1 4.7(3) . . . . ?
C13 N2 C11 N1 1.1(2) . . . . ?
C14 N2 C11 N1 -175.6(2) . . . . ?
C13 N2 C11 Ru1 174.16(16) . . . . ?
C14 N2 C11 Ru1 -2.5(3) . . . . ?
C3 Ru1 C11 N1 99.5(2) . . . . ?
C7 Ru1 C11 N1 137.83(19) . . . . ?
C2 Ru1 C11 N1 129.80(19) . . . . ?
C4 Ru1 C11 N1 62.3(2) . . . . ?
C6 Ru1 C11 N1 50.3(4) . . . . ?
C5 Ru1 C11 N1 38.6(2) . . . . ?
I2 Ru1 C11 N1 -136.73(19) . . . . ?
I1 Ru1 C11 N1 -52.85(19) . . . . ?
C3 Ru1 C11 N2 -71.9(2) . . . . ?
C7 Ru1 C11 N2 -33.6(3) . . . . ?
C2 Ru1 C11 N2 -41.6(2) . . . . ?
C4 Ru1 C11 N2 -109.15(19) . . . . ?
C6 Ru1 C11 N2 -121.1(2) . . . . ?
C5 Ru1 C11 N2 -132.79(18) . . . . ?
I2 Ru1 C11 N2 51.84(19) . . . . ?
I1 Ru1 C11 N2 135.72(18) . . . . ?
C11 N1 C12 C13 1.0(3) . . . . ?
C17 N1 C12 C13 -178.1(2) . . . . ?
N1 C12 C13 N2 -0.3(3) . . . . ?
C11 N2 C13 C12 -0.5(3) . . . . ?
C14 N2 C13 C12 176.4(2) . . . . ?
C11 N2 C14 C15 115.5(2) . . . . ?
C13 N2 C14 C15 -60.8(3) . . . . ?
C11 N2 C14 C16 -121.8(2) . . . . ?
C13 N2 C14 C16 61.8(3) . . . . ?
C11 N1 C17 C18 120.5(2) . . . . ?
C12 N1 C17 C18 -60.5(3) . . . . ?
C11 N1 C17 C19 -116.3(2) . . . . ?
C12 N1 C17 C19 62.7(3) . . . . ?
